data_7208023
loop_
_publ_author_name
'Brogaard, Rasmus Y.'
'Schalk, Oliver'
'Boguslavskiy, Andrey E.'
'Enright, Gary D.'
'Hopf, Henning'
'Raev, Vitaly'
'Tarcoveanu, Eliza'
'S\/olling, Theis I.'
'Stolow, Albert'

_publ_section_title
;
 The Patern\`o--B\"uchi reaction: importance of triplet states in the
 excited-state reaction pathway
;
_journal_issue 24
_journal_name_full 'Physical Chemistry Chemical Physics'
_journal_page_first 8572
_journal_paper_doi 10.1039/c2cp40819h
_journal_volume 14
_journal_year 2012
_chemical_formula_sum 'C19 H18 O'
_chemical_formula_weight 262.33
_chemical_name_systematic
; 
 ? 
;
_space_group_IT_number 14
_symmetry_cell_setting monoclinic
_symmetry_space_group_name_Hall '-P 2yn'
_symmetry_space_group_name_H-M 'P 1 21/n 1'
_atom_sites_solution_hydrogens geom
_atom_sites_solution_primary direct
_atom_sites_solution_secondary difmap
_audit_creation_method SHELXL-97
_cell_angle_alpha 90.00
_cell_angle_beta 102.521(4)
_cell_angle_gamma 90.00
_cell_formula_units_Z 4
_cell_length_a 7.5369(7)
_cell_length_b 10.9410(9)
_cell_length_c 16.6813(16)
_cell_measurement_reflns_used 9989
_cell_measurement_temperature 100(1)
_cell_measurement_theta_max 27.80
_cell_measurement_theta_min 2.50
_cell_volume 1342.8(2)
_computing_cell_refinement 'SAINT (Bruker, 2006)'
_computing_data_collection 'APEX2 (Bruker, 2006)'
_computing_data_reduction 'SAINT (Bruker, 2006)'
_computing_structure_refinement 'SHELXL-97 (Sheldrick, 1997)'
_computing_structure_solution 'SHELXS-97 (Sheldrick, 1990)'
_diffrn_ambient_temperature 100(1)
_diffrn_measured_fraction_theta_full 0.970
_diffrn_measured_fraction_theta_max 0.970
_diffrn_measurement_device_type 'Bruker Kappa APEXII CCD'
_diffrn_measurement_method ' \f & \w scans'
_diffrn_radiation_monochromator graphite
_diffrn_radiation_source 'fine-focus sealed tube'
_diffrn_radiation_type MoK\a
_diffrn_radiation_wavelength 0.71073
_diffrn_reflns_av_R_equivalents 0.0352
_diffrn_reflns_av_sigmaI/netI 0.0268
_diffrn_reflns_limit_h_max 9
_diffrn_reflns_limit_h_min -9
_diffrn_reflns_limit_k_max 12
_diffrn_reflns_limit_k_min -14
_diffrn_reflns_limit_l_max 18
_diffrn_reflns_limit_l_min -21
_diffrn_reflns_number 33602
_diffrn_reflns_theta_full 27.93
_diffrn_reflns_theta_max 27.93
_diffrn_reflns_theta_min 2.24
_diffrn_standards_number 0
_exptl_absorpt_coefficient_mu 0.078
_exptl_absorpt_correction_T_max 0.9946
_exptl_absorpt_correction_T_min 0.9845
_exptl_absorpt_correction_type multi-scan
_exptl_absorpt_process_details SADABS
_exptl_crystal_colour colorless
_exptl_crystal_density_diffrn 1.298
_exptl_crystal_density_method 'not measured'
_exptl_crystal_description plate
_exptl_crystal_F_000 560
_exptl_crystal_size_max 0.20
_exptl_crystal_size_mid 0.15
_exptl_crystal_size_min 0.07
_refine_diff_density_max 0.550
_refine_diff_density_min -0.451
_refine_diff_density_rms 0.060
_refine_ls_extinction_method none
_refine_ls_goodness_of_fit_ref 1.057
_refine_ls_hydrogen_treatment constr
_refine_ls_matrix_type full
_refine_ls_number_parameters 194
_refine_ls_number_reflns 3124
_refine_ls_number_restraints 4
_refine_ls_restrained_S_all 1.057
_refine_ls_R_factor_all 0.0762
_refine_ls_R_factor_gt 0.0598
_refine_ls_shift/su_max 0.000
_refine_ls_shift/su_mean 0.000
_refine_ls_structure_factor_coef Fsqd
_refine_ls_weighting_details 'calc w=1/[\s^2^(Fo^2^)+(0.0897P)^2^+1.0107P] where P=(Fo^2^+2Fc^2^)/3'
_refine_ls_weighting_scheme calc
_refine_ls_wR_factor_gt 0.1669
_refine_ls_wR_factor_ref 0.1772
_reflns_number_gt 2459
_reflns_number_total 3124
_reflns_threshold_expression >2sigma(I)
_cod_data_source_file c2cp40819h.cif
_cod_data_source_block os3_0m
_cod_original_sg_symbol_H-M 'P 2(1)/n'
_cod_database_code 7208023

loop_
_symmetry_equiv_pos_as_xyz
'x, y, z'
'-x+1/2, y+1/2, -z+1/2'
'-x, -y, -z'
'x-1/2, -y-1/2, z-1/2'

loop_
_atom_site_label
_atom_site_type_symbol
_atom_site_fract_x
_atom_site_fract_y
_atom_site_fract_z
_atom_site_U_iso_or_equiv
_atom_site_adp_type
_atom_site_occupancy
_atom_site_symmetry_multiplicity
_atom_site_calc_flag
_atom_site_refinement_flags
_atom_site_disorder_assembly
_atom_site_disorder_group
C1 C 1.0773(2) 0.62299(15) 0.12249(11) 0.0179(4) Uani 1 1 d . . .
C2 C 0.9423(2) 0.53877(15) 0.13303(11) 0.0184(4) Uani 1 1 d . . .
C3 C 0.9719(2) 0.47488(16) 0.20719(12) 0.0211(4) Uani 1 1 d . . .
H3 H 0.9003 0.4048 0.2117 0.025 Uiso 1 1 calc R . .
C4 C 1.1035(2) 0.51161(16) 0.27426(11) 0.0219(4) Uani 1 1 d . . .
H4 H 1.1202 0.4670 0.3242 0.026 Uiso 1 1 calc R . .
C5 C 1.2120(2) 0.61375(16) 0.26918(11) 0.0197(4) Uani 1 1 d . . .
C6 C 1.2102(2) 0.65823(16) 0.19112(11) 0.0185(4) Uani 1 1 d . . .
H6 H 1.3017 0.7143 0.1840 0.022 Uiso 1 1 calc R . .
C7 C 0.7554(2) 0.53324(17) 0.07689(12) 0.0227(4) Uani 1 1 d . . .
H7A H 0.7101 0.4481 0.0752 0.027 Uiso 1 1 calc R . .
H7B H 0.7654 0.5559 0.0206 0.027 Uiso 1 1 calc R . .
C8 C 0.6125(3) 0.62057(19) 0.10471(14) 0.0337(5) Uani 1 1 d . . .
H8A H 0.5521 0.6710 0.0573 0.040 Uiso 1 1 calc R . .
H8B H 0.5181 0.5702 0.1219 0.040 Uiso 1 1 calc R . .
C9 C 0.6986(2) 0.70402(17) 0.17480(13) 0.0242(4) Uani 1 1 d . A .
C10 C 0.7133(2) 0.66310(16) 0.25486(13) 0.0251(4) Uani 1 1 d . . .
H10 H 0.6280 0.6050 0.2659 0.030 Uiso 1 1 calc R . .
C11 C 0.8486(2) 0.70443(16) 0.31910(12) 0.0228(4) Uani 1 1 d . . .
H11 H 0.8533 0.6761 0.3734 0.027 Uiso 1 1 calc R . .
C12 C 0.9778(2) 0.78765(15) 0.30413(11) 0.0194(4) Uani 1 1 d . . .
C13 C 0.9396(2) 0.84701(15) 0.22891(11) 0.0204(4) Uani 1 1 d . A .
H13 H 1.0116 0.9154 0.2210 0.025 Uiso 1 1 calc R . .
C14 C 0.7990(3) 0.81000(16) 0.16431(11) 0.0230(4) Uani 1 1 d D . .
C15 C 1.2942(2) 0.68756(18) 0.34444(11) 0.0238(4) Uani 1 1 d . . .
H15A H 1.4113 0.7225 0.3378 0.029 Uiso 1 1 calc R . .
H15B H 1.3192 0.6331 0.3930 0.029 Uiso 1 1 calc R . .
C16 C 1.1641(3) 0.79518(18) 0.35984(12) 0.0248(4) Uani 1 1 d . . .
H16A H 1.1516 0.7924 0.4177 0.030 Uiso 1 1 calc R . .
H16B H 1.2202 0.8745 0.3510 0.030 Uiso 1 1 calc R . .
C17 C 1.0730(3) 0.68316(18) 0.04283(12) 0.0253(4) Uani 1 1 d . . .
H17 H 0.9834 0.6561 -0.0029 0.030 Uiso 1 1 calc R . .
C18 C 1.1776(3) 0.7670(2) 0.03033(12) 0.0318(5) Uani 1 1 d . . .
H18A H 1.2692 0.7968 0.0743 0.038 Uiso 1 1 calc R . .
H18B H 1.1650 0.8005 -0.0231 0.038 Uiso 1 1 calc R . .
C19A C 0.777(3) 0.882(2) 0.0886(9) 0.0366(9) Uani 0.602(6) 1 d PD A 1
H19A H 0.8749 0.9362 0.0867 0.044 Uiso 0.602(6) 1 calc PR A 1
O20A O 0.6523(6) 0.8847(4) 0.0276(2) 0.0756(16) Uani 0.602(6) 1 d PD A 1
C19B C 0.752(4) 0.873(3) 0.0855(13) 0.0366(9) Uani 0.398(6) 1 d PD A 2
H19B H 0.6524 0.8430 0.0457 0.044 Uiso 0.398(6) 1 calc PR A 2
O20B O 0.8323(10) 0.9621(6) 0.0669(4) 0.087(3) Uani 0.398(6) 1 d PD A 2

loop_
_atom_site_aniso_label
_atom_site_aniso_U_11
_atom_site_aniso_U_22
_atom_site_aniso_U_33
_atom_site_aniso_U_23
_atom_site_aniso_U_13
_atom_site_aniso_U_12
C1 0.0171(8) 0.0166(8) 0.0206(9) -0.0027(6) 0.0056(7) 0.0049(6)
C2 0.0181(8) 0.0167(8) 0.0209(9) -0.0062(6) 0.0054(7) 0.0027(6)
C3 0.0207(9) 0.0139(8) 0.0307(10) -0.0018(7) 0.0099(8) 0.0007(6)
C4 0.0218(9) 0.0205(9) 0.0242(10) 0.0026(7) 0.0072(7) 0.0065(7)
C5 0.0138(8) 0.0216(9) 0.0229(9) -0.0010(7) 0.0024(7) 0.0061(6)
C6 0.0143(8) 0.0179(8) 0.0238(10) -0.0021(7) 0.0056(7) 0.0021(6)
C7 0.0195(9) 0.0232(9) 0.0249(10) -0.0069(7) 0.0037(7) -0.0014(7)
C8 0.0181(9) 0.0324(11) 0.0460(13) -0.0176(9) -0.0034(9) 0.0043(8)
C9 0.0138(8) 0.0202(9) 0.0371(11) -0.0098(8) 0.0019(8) 0.0050(7)
C10 0.0171(9) 0.0161(9) 0.0442(12) -0.0052(8) 0.0111(8) -0.0002(7)
C11 0.0223(9) 0.0183(9) 0.0304(10) -0.0003(7) 0.0116(8) 0.0026(7)
C12 0.0191(8) 0.0162(8) 0.0240(9) -0.0064(7) 0.0069(7) 0.0006(6)
C13 0.0217(9) 0.0136(8) 0.0278(10) -0.0040(7) 0.0095(7) 0.0004(6)
C14 0.0229(9) 0.0200(9) 0.0261(10) -0.0041(7) 0.0057(8) 0.0072(7)
C15 0.0187(9) 0.0304(10) 0.0201(10) -0.0011(7) -0.0008(7) 0.0022(7)
C16 0.0226(9) 0.0276(10) 0.0232(10) -0.0063(7) 0.0028(8) -0.0024(7)
C17 0.0255(10) 0.0287(10) 0.0213(10) -0.0007(7) 0.0038(8) 0.0059(8)
C18 0.0405(12) 0.0393(12) 0.0148(9) 0.0080(8) 0.0042(8) -0.0183(9)
C19A 0.041(5) 0.039(3) 0.0283(15) -0.0016(19) 0.0051(15) 0.0178(19)
O20A 0.065(3) 0.107(4) 0.047(2) 0.023(2) -0.0048(18) 0.000(2)
C19B 0.041(5) 0.039(3) 0.0283(15) -0.0016(19) 0.0051(15) 0.0178(19)
O20B 0.115(6) 0.061(4) 0.086(5) 0.026(3) 0.026(4) -0.013(4)

loop_
_atom_type_symbol
_atom_type_description
_atom_type_scat_dispersion_real
_atom_type_scat_dispersion_imag
_atom_type_scat_source
C C 0.0033 0.0016 'International Tables Vol C Tables 4.2.6.8 and 6.1.1.4'
H H 0.0000 0.0000 'International Tables Vol C Tables 4.2.6.8 and 6.1.1.4'
O O 0.0106 0.0060 'International Tables Vol C Tables 4.2.6.8 and 6.1.1.4'

loop_
_geom_angle_atom_site_label_1
_geom_angle_atom_site_label_2
_geom_angle_atom_site_label_3
_geom_angle
C6 C1 C2 118.97(16)
C6 C1 C17 118.99(16)
C2 C1 C17 121.82(16)
C3 C2 C1 117.13(16)
C3 C2 C7 118.46(16)
C1 C2 C7 123.23(16)
C4 C3 C2 121.32(16)
C3 C4 C5 120.60(17)
C6 C5 C4 116.75(16)
C6 C5 C15 120.82(16)
C4 C5 C15 121.17(16)
C5 C6 C1 122.02(16)
C2 C7 C8 113.29(15)
C9 C8 C7 112.70(15)
C10 C9 C14 116.67(17)
C10 C9 C8 118.64(18)
C14 C9 C8 123.32(19)
C11 C10 C9 122.03(17)
C10 C11 C12 120.00(17)
C13 C12 C11 116.85(16)
C13 C12 C16 120.99(16)
C11 C12 C16 121.21(17)
C12 C13 C14 122.42(16)
C13 C14 C9 118.57(16)
C13 C14 C19B 123.4(4)
C9 C14 C19B 118.0(4)
C13 C14 C19A 115.6(3)
C9 C14 C19A 125.7(4)
C19B C14 C19A 8.1(7)
C5 C15 C16 112.03(14)
C12 C16 C15 112.62(15)
C18 C17 C1 125.65(19)
O20A C19A C14 130.4(6)
O20B C19B C14 124.9(7)

loop_
_geom_bond_atom_site_label_1
_geom_bond_atom_site_label_2
_geom_bond_distance
C1 C6 1.402(2)
C1 C2 1.412(2)
C1 C17 1.477(3)
C2 C3 1.396(3)
C2 C7 1.515(2)
C3 C4 1.384(3)
C4 C5 1.398(3)
C5 C6 1.387(3)
C5 C15 1.508(3)
C7 C8 1.582(3)
C8 C9 1.514(3)
C9 C10 1.390(3)
C9 C14 1.416(3)
C10 C11 1.385(3)
C11 C12 1.395(2)
C12 C13 1.387(3)
C12 C16 1.509(3)
C13 C14 1.397(3)
C14 C19B 1.461(5)
C14 C19A 1.469(4)
C15 C16 1.589(3)
C17 C18 1.256(3)
C19A O20A 1.227(5)
C19B O20B 1.217(5)
